data_7709585
loop_
_publ_author_name
'Monroe, Jeffrey C.'
'Carvajal, M.Angels'
'Landee, Christopher P.'
'Deumal, Merc\`e'
'Turnbull, Mark M.'
'Wikaira, Jan L.'
'Dawe, Louise N.'

_publ_section_title
;
 Approaching the isotropic spin-ladder regime: Structure and magnetism of
 all-pyrazine-bridged copper(II)-based antiferromagnetic ladders
;
_journal_name_full 'Dalton Transactions'
_journal_paper_doi 10.1039/D1DT04219J
_journal_year 2022
_chemical_formula_iupac 'C2 H6 N4 O2, H2 O'
_chemical_formula_moiety 'C2 H6 N4 O2, H2 O'
_chemical_formula_sum 'C2 H8 N4 O3'
_chemical_formula_weight 136.12
_chemical_name_systematic
;
betaine of aminoguanidine monohydrate
;
_space_group_IT_number 14
_space_group_name_Hall '-P 2ybc'
_space_group_name_H-M_alt 'P 1 21/c 1'
_symmetry_cell_setting monoclinic
_symmetry_space_group_name_Hall '-P 2ybc'
_symmetry_space_group_name_H-M 'P 1 21/c 1'
_atom_sites_solution_hydrogens geom
_atom_sites_solution_primary direct
_atom_sites_solution_secondary difmap
_audit_block_doi 10.5517/cc71gc2
_audit_creation_method SHELXL-97
_audit_update_record
;
2003-05-07 deposited with the CCDC.	2022-02-21 downloaded from the CCDC.
;
_cell_angle_alpha 90.00
_cell_angle_beta 93.073(7)
_cell_angle_gamma 90.00
_cell_formula_units_Z 4
_cell_length_a 9.1929(8)
_cell_length_b 4.8380(5)
_cell_length_c 13.2467(11)
_cell_measurement_reflns_used 22
_cell_measurement_temperature 293(2)
_cell_measurement_theta_max 21.89
_cell_measurement_theta_min 20.00
_cell_volume 588.30(9)
_computing_cell_refinement 'CAD-4 Software'
_computing_data_collection 'CAD-4 Software (Enraf-Nonius, 1989)'
_computing_data_reduction 'DATARED (P. Vasilev, unpublished)'
_computing_molecular_graphics 'ORTEPII (Johnson, 1976)'
_computing_structure_refinement 'SHELXL97 (Sheldrick, 1997)'
_computing_structure_solution 'SHELXS97 (Sheldrick, 1990)'
_diffrn_ambient_temperature 293(2)
_diffrn_measured_fraction_theta_full 0.902
_diffrn_measured_fraction_theta_max 0.902
_diffrn_measurement_device_type 'Enraf-Nonius CAD-4'
_diffrn_measurement_method \w--2\q
_diffrn_radiation_monochromator graphite
_diffrn_radiation_source 'fine-focus sealed tube'
_diffrn_radiation_type 'Mo K\a'
_diffrn_radiation_wavelength 0.71065
_diffrn_reflns_av_R_equivalents 0.0287
_diffrn_reflns_av_sigmaI/netI 0.0308
_diffrn_reflns_limit_h_max 12
_diffrn_reflns_limit_h_min 0
_diffrn_reflns_limit_k_max 6
_diffrn_reflns_limit_k_min -6
_diffrn_reflns_limit_l_max 18
_diffrn_reflns_limit_l_min -18
_diffrn_reflns_number 3408
_diffrn_reflns_theta_full 29.90
_diffrn_reflns_theta_max 29.90
_diffrn_reflns_theta_min 2.21
_diffrn_standards_decay_% 0.98
_diffrn_standards_interval_count 500
_diffrn_standards_interval_time 120
_diffrn_standards_number 3
_exptl_absorpt_coefficient_mu 0.139
_exptl_absorpt_correction_type none
_exptl_crystal_colour colorless
_exptl_crystal_density_diffrn 1.537
_exptl_crystal_density_meas ?
_exptl_crystal_density_method 'not measured'
_exptl_crystal_description plate
_exptl_crystal_F_000 288
_exptl_crystal_size_max 0.264
_exptl_crystal_size_mid 0.264
_exptl_crystal_size_min 0.132
_refine_diff_density_max 0.209
_refine_diff_density_min -0.321
_refine_ls_goodness_of_fit_ref 1.006
_refine_ls_hydrogen_treatment refall
_refine_ls_matrix_type full
_refine_ls_number_parameters 114
_refine_ls_number_reflns 1708
_refine_ls_number_restraints 0
_refine_ls_restrained_S_all 1.006
_refine_ls_R_factor_all 0.0627
_refine_ls_R_factor_gt 0.0399
_refine_ls_shift/su_max 0.001
_refine_ls_shift/su_mean 0.000
_refine_ls_structure_factor_coef Fsqd
_refine_ls_weighting_details 'calc w = 1/[\s^2^(Fo^2^)+(0.0625P)^2^+0.0484P] where P = (Fo^2^+2Fc^2^)/3'
_refine_ls_weighting_scheme calc
_refine_ls_wR_factor_gt 0.1041
_refine_ls_wR_factor_ref 0.1154
_reflns_number_gt 1230
_reflns_number_total 1708
_reflns_threshold_expression I>2\s(I)
_cod_data_source_file d1dt04219j2.cif
_cod_data_source_block I
_cod_depositor_comments
;
The following automatic conversions were performed:

data item '_symmetry_cell_setting' value 'Monoclinic' was changed to
'monoclinic' in accordance with the
/home/data/users/saulius/crontab/automatic-downloads/rss-feeds/RSC/lib/dictionaries/cif_core.dic
dictionary named 'cif_core.dic' version 2.4.2 last updated on
2011-04-26.

data item '_exptl_crystal_density_meas' value 'not measured' was
changed to '?' -- the value is perceived as not measured.

Automatic conversion script
Id: cif_fix_values 7556 2019-12-06 15:28:31Z antanas 
;
_cod_original_sg_symbol_H-M 'P 21/c'
_cod_database_code 7709585

loop_
_symmetry_equiv_pos_as_xyz
'x, y, z'
'-x, y+1/2, -z+1/2'
'-x, -y, -z'
'x, -y-1/2, z-1/2'

loop_
_atom_site_label
_atom_site_fract_x
_atom_site_fract_y
_atom_site_fract_z
_atom_site_U_iso_or_equiv
_atom_site_adp_type
_atom_site_calc_flag
_atom_site_refinement_flags
_atom_site_occupancy
_atom_site_disorder_assembly
_atom_site_disorder_group
_atom_site_type_symbol
O1 0.91386(10) 0.0148(2) 0.84477(7) 0.0344(2) Uani d . 1 . . O
O2 0.69999(10) -0.1364(2) 0.77694(7) 0.0357(3) Uani d . 1 . . O
N1 0.84970(12) 0.1234(3) 0.68527(8) 0.0328(3) Uani d . 1 . . N
N2 0.74819(12) 0.1392(2) 0.60465(8) 0.0313(3) Uani d . 1 . . N
C2 0.76125(13) -0.0251(2) 0.52446(9) 0.0260(3) Uani d . 1 . . C
N3 0.66894(13) 0.0084(3) 0.44530(9) 0.0348(3) Uani d . 1 . . N
N4 0.86175(13) -0.2191(3) 0.52504(9) 0.0334(3) Uani d . 1 . . N
C1 0.81807(13) -0.0048(3) 0.77411(9) 0.0263(3) Uani d . 1 . . C
O 0.45668(11) 0.4313(2) 0.36741(8) 0.0369(3) Uani d . 1 . . O
H11 0.9232(19) 0.233(4) 0.6871(12) 0.040(4) Uiso d . 1 . . H
H31 0.6018(18) 0.137(4) 0.4419(12) 0.040(4) Uiso d . 1 . . H
H32 0.6793(19) -0.107(4) 0.3876(14) 0.050(5) Uiso d . 1 . . H
H21 0.679(2) 0.265(4) 0.6026(13) 0.048(5) Uiso d . 1 . . H
H1 0.531(2) 0.485(4) 0.3316(14) 0.058(6) Uiso d . 1 . . H
H2 0.401(2) 0.324(5) 0.3164(15) 0.062(6) Uiso d . 1 . . H
H41 0.8751(18) -0.323(4) 0.4674(14) 0.045(5) Uiso d . 1 . . H
H42 0.926(2) -0.247(4) 0.5787(13) 0.047(5) Uiso d . 1 . . H

loop_
_atom_site_aniso_label
_atom_site_aniso_U_11
_atom_site_aniso_U_22
_atom_site_aniso_U_33
_atom_site_aniso_U_12
_atom_site_aniso_U_13
_atom_site_aniso_U_23
O1 0.0311(5) 0.0441(6) 0.0272(5) -0.0031(4) -0.0056(4) -0.0013(4)
O2 0.0282(5) 0.0453(6) 0.0332(5) -0.0086(4) -0.0007(4) 0.0010(4)
N1 0.0294(5) 0.0408(6) 0.0275(5) -0.0092(5) -0.0052(4) 0.0033(4)
N2 0.0327(5) 0.0334(6) 0.0272(5) 0.0053(5) -0.0051(4) -0.0008(4)
C2 0.0246(5) 0.0273(6) 0.0259(5) -0.0025(4) 0.0001(4) 0.0046(4)
N3 0.0353(6) 0.0392(6) 0.0291(6) 0.0082(5) -0.0069(5) -0.0002(5)
N4 0.0319(6) 0.0376(6) 0.0301(5) 0.0089(5) -0.0033(4) -0.0006(5)
C1 0.0239(5) 0.0284(6) 0.0265(6) 0.0015(4) 0.0011(4) -0.0029(4)
O 0.0334(5) 0.0378(5) 0.0394(5) -0.0024(4) 0.0005(4) -0.0043(4)

loop_
_atom_type_symbol
_atom_type_description
_atom_type_scat_dispersion_real
_atom_type_scat_dispersion_imag
_atom_type_scat_source
C C 0.0033 0.0016 'International Tables Vol C Tables 4.2.6.8 and 6.1.1.4'
N N 0.0061 0.0033 'International Tables Vol C Tables 4.2.6.8 and 6.1.1.4'
O O 0.0106 0.0060 'International Tables Vol C Tables 4.2.6.8 and 6.1.1.4'
H H 0.0000 0.0000 'International Tables Vol C Tables 4.2.6.8 and 6.1.1.4'

loop_
_citation_id
_citation_doi
_citation_year
1 10.1107/S1600536803004203 2003

loop_
_geom_angle_atom_site_label_1
_geom_angle_atom_site_label_2
_geom_angle_atom_site_label_3
_geom_angle_site_symmetry_1
_geom_angle_site_symmetry_3
_geom_angle
_geom_angle_publ_flag
C1 N1 N2 . . 121.42(11) ?
C1 N1 H11 . . 117.2(11) ?
N2 N1 H11 . . 119.0(11) ?
C2 N2 N1 . . 119.69(11) ?
C2 N2 H21 . . 118.9(11) ?
N1 N2 H21 . . 121.2(11) ?
N4 C2 N3 . . 120.78(12) ?
N4 C2 N2 . . 120.79(11) ?
N3 C2 N2 . . 118.41(12) ?
C2 N3 H31 . . 123.2(10) ?
C2 N3 H32 . . 118.4(10) ?
H31 N3 H32 . . 118.2(15) ?
C2 N4 H41 . . 120.4(11) ?
C2 N4 H42 . . 122.5(11) ?
H41 N4 H42 . . 116.9(15) ?
O1 C1 O2 . . 125.98(12) ?
O1 C1 N1 . . 115.62(11) ?
O2 C1 N1 . . 118.36(11) ?
H1 O H2 . . 100.4(16) ?

loop_
_geom_bond_atom_site_label_1
_geom_bond_atom_site_label_2
_geom_bond_site_symmetry_2
_geom_bond_distance
_geom_bond_publ_flag
O1 C1 . 1.2538(15) ?
O2 C1 . 1.2607(15) ?
N1 C1 . 1.3751(17) ?
N1 N2 . 1.3822(15) ?
N1 H11 . 0.859(18) ?
N2 C2 . 1.3373(16) ?
N2 H21 . 0.879(19) ?
C2 N4 . 1.3167(16) ?
C2 N3 . 1.3231(16) ?
N3 H31 . 0.876(18) ?
N3 H32 . 0.954(19) ?
N4 H41 . 0.928(19) ?
N4 H42 . 0.911(19) ?
O H1 . 0.89(2) ?
O H2 . 0.98(2) ?

loop_
_geom_hbond_atom_site_label_D
_geom_hbond_atom_site_label_H
_geom_hbond_atom_site_label_A
_geom_hbond_site_symmetry_A
_geom_hbond_distance_DH
_geom_hbond_distance_HA
_geom_hbond_distance_DA
_geom_hbond_angle_DHA
N1 H11 O1 2_756 0.850(10) 2.08(2) 2.926(2) 166(2)
N3 H31 O . 0.870(10) 2.15(2) 2.974(2) 155.0(10)
N3 H32 O2 4 0.950(10) 1.94(2) 2.892(2) 176(2)
N2 H21 O 3_666 0.89(2) 1.98(2) 2.842(2) 166(2)
O H1 O2 4_565 0.89(2) 1.89(2) 2.777(2) 170(2)
O H2 O2 3_656 0.98(2) 1.75(2) 2.7330(10) 179(2)
N4 H41 O1 4 0.93(2) 1.92(2) 2.846(2) 175(2)
N4 H42 O1 2_746 0.91(2) 2.09(2) 2.916(2) 151(2)

loop_
_geom_torsion_atom_site_label_1
_geom_torsion_atom_site_label_2
_geom_torsion_atom_site_label_3
_geom_torsion_atom_site_label_4
_geom_torsion_site_symmetry_1
_geom_torsion_site_symmetry_2
_geom_torsion_site_symmetry_3
_geom_torsion_site_symmetry_4
_geom_torsion
_geom_torsion_publ_flag
C2 N1 N2 C1 . . . . 104.50(15) ?
N1 N2 C1 N3 . . . . -120.61(18) ?
N2 C1 N3 N4 . . . . 122.43(14) ?
